data_4311619
loop_
_publ_author_name
'Daisy Bayot'
'Bernard Tinant'
'Michel Devillers'

_publ_section_title
;
 Spectroscopic and Structural Characterizations of Novel Water-Soluble
 Tetraperoxo and Diperoxo[polyaminocarboxylato bis(N-oxido)]tantalate(V)
 Complexes
;
_journal_name_full 'Inorganic Chemistry'
_journal_page_first 5999
_journal_page_last 6005
_journal_paper_doi 10.1021/ic049639k
_journal_volume 43
_journal_year 2004
_chemical_formula_sum 'C3 H18 N9 O8 Ta'
_chemical_formula_weight 489.21
_space_group_IT_number 7
_symmetry_cell_setting monoclinic
_symmetry_space_group_name_Hall 'P -2yac'
_symmetry_space_group_name_H-M 'P 1 n 1'
_atom_sites_solution_hydrogens geom
_atom_sites_solution_primary direct
_atom_sites_solution_secondary difmap
_audit_creation_method SHELXL-97
_cell_angle_alpha 90.00
_cell_angle_beta 103.08(2)
_cell_angle_gamma 90.00
_cell_formula_units_Z 2
_cell_length_a 8.572(3)
_cell_length_b 10.327(5)
_cell_length_c 8.874(3)
_cell_measurement_temperature 293(2)
_cell_volume 765.2(5)
_computing_structure_refinement 'SHELXL-97 (Sheldrick, 1997)'
_computing_structure_solution 'SHELXS-97 (Sheldrick, 1990)'
_diffrn_ambient_temperature 293(2)
_diffrn_detector_area_resol_mean 6.66
_diffrn_measured_fraction_theta_full 0.991
_diffrn_measured_fraction_theta_max 0.991
_diffrn_measurement_device_type ' MAR345 image plate '
_diffrn_radiation_monochromator graphite
_diffrn_radiation_source 'RU200 rotating anode'
_diffrn_radiation_type MoK\a
_diffrn_radiation_wavelength 0.71069
_diffrn_reflns_av_R_equivalents 0.068
_diffrn_reflns_av_sigmaI/netI 0.0415
_diffrn_reflns_limit_h_max 10
_diffrn_reflns_limit_h_min 0
_diffrn_reflns_limit_k_max 13
_diffrn_reflns_limit_k_min 0
_diffrn_reflns_limit_l_max 11
_diffrn_reflns_limit_l_min -11
_diffrn_reflns_number 9258
_diffrn_reflns_theta_full 27.48
_diffrn_reflns_theta_max 27.48
_diffrn_reflns_theta_min 2.98
_exptl_absorpt_coefficient_mu 7.236
_exptl_absorpt_correction_type none
_exptl_crystal_colour colourless
_exptl_crystal_density_diffrn 2.123
_exptl_crystal_density_method 'not measured'
_exptl_crystal_description parallelipiped
_exptl_crystal_F_000 462
_exptl_crystal_size_max 0.32
_exptl_crystal_size_mid 0.28
_exptl_crystal_size_min 0.24
_refine_diff_density_max 3.139
_refine_diff_density_min -1.600
_refine_diff_density_rms 0.247
_refine_ls_abs_structure_details 'Flack H D (1983), Acta Cryst. A39, 876-881'
_refine_ls_abs_structure_Flack 0.089(18)
_refine_ls_extinction_coef 0.081(5)
_refine_ls_extinction_expression Fc^*^=kFc[1+0.001xFc^2^\l^3^/sin(2\q)]^-1/4^
_refine_ls_extinction_method SHELXL
_refine_ls_goodness_of_fit_ref 1.154
_refine_ls_hydrogen_treatment mixed
_refine_ls_matrix_type full
_refine_ls_number_parameters 192
_refine_ls_number_reflns 1745
_refine_ls_number_restraints 2
_refine_ls_restrained_S_all 1.153
_refine_ls_R_factor_all 0.0349
_refine_ls_R_factor_gt 0.0346
_refine_ls_shift/su_max 0.000
_refine_ls_shift/su_mean 0.000
_refine_ls_structure_factor_coef Fsqd
_refine_ls_weighting_details 'calc w=1/[\s^2^(Fo^2^)+(0.0761P)^2^+0.0000P] where P=(Fo^2^+2Fc^2^)/3'
_refine_ls_weighting_scheme calc
_refine_ls_wR_factor_gt 0.1019
_refine_ls_wR_factor_ref 0.1026
_reflns_number_gt 1700
_reflns_number_total 1745
_reflns_threshold_expression >2sigma(I)
_cod_data_source_file ic049639ksi20040702_113325_1.cif
_cod_data_source_block SD23
_cod_depositor_comments
;
The following automatic conversions were performed:

data name '_atom_site_symetry_multiplicity' was replaced with
'_atom_site_symmetry_multiplicity' as specified in the replacement
file 'data/replacement-values/replacement_tags.lst'.

Automatic conversion script
Id: cif_correct_tags 9268 2022-04-12 08:56:07Z antanas 
;
_cod_original_sg_symbol_H-M ' P n '
_cod_database_code 4311619

loop_
_symmetry_equiv_pos_as_xyz
'x, y, z'
'x+1/2, -y, z+1/2'

loop_
_atom_site_label
_atom_site_type_symbol
_atom_site_fract_x
_atom_site_fract_y
_atom_site_fract_z
_atom_site_U_iso_or_equiv
_atom_site_adp_type
_atom_site_occupancy
_atom_site_symmetry_multiplicity
_atom_site_calc_flag
_atom_site_refinement_flags
_atom_site_disorder_assembly
_atom_site_disorder_group
Ta1 Ta 0.0412(6) 0.246817(16) 0.4794(5) 0.0230(2) Uani 1 1 d . . .
O1 O -0.1242(6) 0.1458(5) 0.3291(6) 0.0395(10) Uani 1 1 d . . .
O2 O -0.1770(9) 0.2791(8) 0.3592(9) 0.0363(11) Uani 1 1 d . . .
O3 O 0.1383(7) 0.3183(5) 0.3051(6) 0.0384(10) Uani 1 1 d . . .
O4 O 0.2157(7) 0.1934(5) 0.3728(6) 0.0409(11) Uani 1 1 d . . .
O5 O 0.1989(6) 0.3550(5) 0.6389(5) 0.0350(10) Uani 1 1 d . . .
O6 O 0.0401(7) 0.4208(6) 0.5773(7) 0.0351(13) Uani 1 1 d . . .
O7 O -0.0286(6) 0.1638(5) 0.6608(5) 0.0391(10) Uani 1 1 d . . .
O8 O 0.1003(8) 0.0886(7) 0.6130(8) 0.0421(15) Uani 1 1 d . . .
C100 C -0.0402(15) -0.2209(14) 0.4740(11) 0.041(2) Uani 1 1 d . . .
N101 N 0.0623(8) -0.1893(6) 0.5958(7) 0.0492(14) Uani 1 1 d . . .
H10A H 0.1164 -0.2482 0.6534 0.064(7) Uiso 1 1 calc R . .
H10B H 0.0775 -0.1090 0.6205 0.064(7) Uiso 1 1 calc R . .
N102 N -0.1393(9) -0.1313(7) 0.3945(9) 0.0469(16) Uani 1 1 d . . .
H10C H -0.1335 -0.0523 0.4259 0.064(7) Uiso 1 1 calc R . .
H10D H -0.2085 -0.1530 0.3122 0.064(7) Uiso 1 1 calc R . .
N103 N -0.0703(13) -0.3427(9) 0.4284(10) 0.059(2) Uani 1 1 d . . .
H10E H -0.0192 -0.4050 0.4823 0.064(7) Uiso 1 1 calc R . .
H10F H -0.1408 -0.3592 0.3451 0.064(7) Uiso 1 1 calc R . .
C200 C 0.0649(7) 0.9421(7) 1.0720(7) 0.0414(14) Uani 1 1 d . . .
N201 N 0.0612(8) 0.8405(7) 0.9817(8) 0.0593(17) Uani 1 1 d . . .
H20A H 0.1485 0.8008 0.9783 0.064(7) Uiso 1 1 calc R . .
H20B H -0.0285 0.8139 0.9260 0.064(7) Uiso 1 1 calc R . .
N202 N 0.1994(6) 0.9852(7) 1.1582(8) 0.0507(16) Uani 1 1 d . . .
H20C H 0.2882 0.9470 1.1567 0.064(7) Uiso 1 1 calc R . .
H20D H 0.1990 1.0518 1.2164 0.064(7) Uiso 1 1 calc R . .
N203 N -0.0721(8) 1.0040(8) 1.0706(8) 0.0478(17) Uani 1 1 d . . .
H20E H -0.0721 1.0721 1.1263 0.064(7) Uiso 1 1 calc R . .
H20F H -0.1605 0.9757 1.0139 0.064(7) Uiso 1 1 calc R . .
C300 C 0.4254(8) 0.5915(7) 0.4470(8) 0.0430(14) Uani 1 1 d . . .
N301 N 0.3768(10) 0.5607(8) 0.5731(8) 0.0555(18) Uani 1 1 d . . .
H30A H 0.4117 0.6031 0.6574 0.064(7) Uiso 1 1 calc R . .
H30B H 0.3101 0.4981 0.5711 0.064(7) Uiso 1 1 calc R . .
N302 N 0.3735(8) 0.5244(8) 0.3195(7) 0.065(2) Uani 1 1 d . . .
H30C H 0.4062 0.5430 0.2373 0.064(7) Uiso 1 1 calc R . .
H30D H 0.3069 0.4620 0.3183 0.064(7) Uiso 1 1 calc R . .
N303 N 0.5266(10) 0.6866(8) 0.4500(8) 0.0631(19) Uani 1 1 d . . .
H30E H 0.5598 0.7057 0.3683 0.064(7) Uiso 1 1 calc R . .
H30F H 0.5601 0.7300 0.5338 0.064(7) Uiso 1 1 calc R . .

loop_
_atom_site_aniso_label
_atom_site_aniso_U_11
_atom_site_aniso_U_22
_atom_site_aniso_U_33
_atom_site_aniso_U_23
_atom_site_aniso_U_13
_atom_site_aniso_U_12
Ta1 0.0246(3) 0.0211(3) 0.0215(3) 0.0009(2) 0.00129(15) -0.0004(2)
O1 0.035(2) 0.037(3) 0.039(2) -0.011(2) -0.0053(17) -0.008(2)
O2 0.026(3) 0.045(2) 0.034(3) 0.010(4) -0.0004(18) -0.003(3)
O3 0.037(2) 0.045(3) 0.034(2) 0.007(2) 0.009(2) -0.001(2)
O4 0.038(3) 0.046(3) 0.039(3) -0.005(2) 0.010(2) 0.007(2)
O5 0.033(2) 0.033(2) 0.034(2) 0.0000(17) -0.0058(16) -0.0118(19)
O6 0.042(3) 0.024(2) 0.039(3) 0.0006(19) 0.007(2) 0.003(2)
O7 0.039(2) 0.039(3) 0.040(2) 0.0042(18) 0.0103(17) -0.0021(17)
O8 0.046(4) 0.032(3) 0.048(4) 0.009(2) 0.009(3) 0.010(3)
C100 0.053(6) 0.034(3) 0.030(4) -0.003(5) -0.004(4) -0.023(6)
N101 0.053(3) 0.038(3) 0.044(3) -0.005(2) -0.015(2) -0.001(2)
N102 0.054(4) 0.031(3) 0.047(4) 0.003(3) -0.007(3) 0.005(3)
N103 0.085(7) 0.030(4) 0.048(5) -0.002(3) -0.018(4) 0.005(4)
C200 0.035(3) 0.053(4) 0.038(3) -0.006(3) 0.012(2) 0.001(3)
N201 0.041(3) 0.069(4) 0.067(4) -0.034(4) 0.011(3) -0.001(3)
N202 0.030(2) 0.059(4) 0.059(3) -0.025(3) 0.001(2) -0.003(2)
N203 0.035(3) 0.061(5) 0.048(3) -0.019(3) 0.011(2) 0.000(3)
C300 0.044(3) 0.048(4) 0.037(3) 0.005(3) 0.009(2) -0.012(3)
N301 0.069(5) 0.064(5) 0.037(3) -0.004(3) 0.018(3) -0.028(4)
N302 0.074(4) 0.086(5) 0.041(3) -0.016(3) 0.023(3) -0.041(4)
N303 0.070(4) 0.072(5) 0.047(4) 0.006(3) 0.011(3) -0.027(4)

loop_
_atom_type_symbol
_atom_type_description
_atom_type_scat_dispersion_real
_atom_type_scat_dispersion_imag
_atom_type_scat_source
C C 0.0033 0.0016 'International Tables Vol C Tables 4.2.6.8 and 6.1.1.4'
H H 0.0000 0.0000 'International Tables Vol C Tables 4.2.6.8 and 6.1.1.4'
N N 0.0061 0.0033 'International Tables Vol C Tables 4.2.6.8 and 6.1.1.4'
O O 0.0106 0.0060 'International Tables Vol C Tables 4.2.6.8 and 6.1.1.4'
Ta Ta -0.7052 6.5227 'International Tables Vol C Tables 4.2.6.8 and 6.1.1.4'

loop_
_geom_angle_atom_site_label_1
_geom_angle_atom_site_label_2
_geom_angle_atom_site_label_3
_geom_angle
_geom_angle_site_symmetry_1
_geom_angle_site_symmetry_3
_geom_angle_publ_flag
O2 Ta1 O6 89.2(3) . . ?
O2 Ta1 O1 44.2(3) . . ?
O6 Ta1 O1 133.2(4) . . ?
O2 Ta1 O8 122.7(4) . . ?
O6 Ta1 O8 119.9(4) . . ?
O1 Ta1 O8 90.9(3) . . ?
O2 Ta1 O4 120.5(4) . . ?
O6 Ta1 O4 121.8(4) . . ?
O1 Ta1 O4 91.9(3) . . ?
O8 Ta1 O4 86.6(3) . . ?
O2 Ta1 O7 95.0(4) . . ?
O6 Ta1 O7 90.2(3) . . ?
O1 Ta1 O7 91.0(3) . . ?
O8 Ta1 O7 43.2(2) . . ?
O4 Ta1 O7 129.7(3) . . ?
O2 Ta1 O5 132.9(3) . . ?
O6 Ta1 O5 43.7(2) . . ?
O1 Ta1 O5 176.4(4) . . ?
O8 Ta1 O5 89.8(4) . . ?
O4 Ta1 O5 91.7(4) . . ?
O7 Ta1 O5 87.1(3) . . ?
O2 Ta1 O3 91.6(4) . . ?
O6 Ta1 O3 92.7(3) . . ?
O1 Ta1 O3 91.8(3) . . ?
O8 Ta1 O3 130.1(4) . . ?
O4 Ta1 O3 43.6(3) . . ?
O7 Ta1 O3 172.8(4) . . ?
O5 Ta1 O3 90.5(3) . . ?
O2 O1 Ta1 66.3(3) . . ?
O1 O2 Ta1 69.5(4) . . ?
O4 O3 Ta1 67.1(3) . . ?
O3 O4 Ta1 69.4(3) . . ?
O6 O5 Ta1 66.2(3) . . ?
O5 O6 Ta1 70.1(4) . . ?
O8 O7 Ta1 67.9(4) . . ?
O7 O8 Ta1 68.9(4) . . ?
N101 C100 N103 123.4(14) . . ?
N101 C100 N102 120.2(12) . . ?
N103 C100 N102 115.9(10) . . ?
C100 N101 H10A 120.0 . . ?
C100 N101 H10B 120.0 . . ?
H10A N101 H10B 120.0 . . ?
C100 N102 H10C 120.0 . . ?
C100 N102 H10D 120.0 . . ?
H10C N102 H10D 120.0 . . ?
C100 N103 H10E 120.0 . . ?
C100 N103 H10F 120.0 . . ?
H10E N103 H10F 120.0 . . ?
N202 C200 N201 121.6(6) . . ?
N202 C200 N203 120.0(7) . . ?
N201 C200 N203 118.4(6) . . ?
C200 N201 H20A 120.0 . . ?
C200 N201 H20B 120.0 . . ?
H20A N201 H20B 120.0 . . ?
C200 N202 H20C 120.0 . . ?
C200 N202 H20D 120.0 . . ?
H20C N202 H20D 120.0 . . ?
C200 N203 H20E 120.0 . . ?
C200 N203 H20F 120.0 . . ?
H20E N203 H20F 120.0 . . ?
N303 C300 N302 120.5(6) . . ?
N303 C300 N301 120.0(7) . . ?
N302 C300 N301 119.5(6) . . ?
C300 N301 H30A 120.0 . . ?
C300 N301 H30B 120.0 . . ?
H30A N301 H30B 120.0 . . ?
C300 N302 H30C 120.0 . . ?
C300 N302 H30D 120.0 . . ?
H30C N302 H30D 120.0 . . ?
C300 N303 H30E 120.0 . . ?
C300 N303 H30F 120.0 . . ?
H30E N303 H30F 120.0 . . ?

loop_
_geom_bond_atom_site_label_1
_geom_bond_atom_site_label_2
_geom_bond_distance
_geom_bond_site_symmetry_2
_geom_bond_publ_flag
Ta1 O2 1.961(10) . ?
Ta1 O6 1.997(7) . ?
Ta1 O1 2.005(8) . ?
Ta1 O8 2.015(8) . ?
Ta1 O4 2.019(7) . ?
Ta1 O7 2.030(7) . ?
Ta1 O5 2.052(7) . ?
Ta1 O3 2.053(7) . ?
O1 O2 1.492(8) . ?
O3 O4 1.511(8) . ?
O5 O6 1.509(6) . ?
O7 O8 1.489(8) . ?
C100 N101 1.271(11) . ?
C100 N103 1.329(11) . ?
C100 N102 1.343(16) . ?
N101 H10A 0.8600 . ?
N101 H10B 0.8600 . ?
N102 H10C 0.8600 . ?
N102 H10D 0.8600 . ?
N103 H10E 0.8600 . ?
N103 H10F 0.8600 . ?
C200 N202 1.309(8) . ?
C200 N201 1.316(9) . ?
C200 N203 1.335(9) . ?
N201 H20A 0.8600 . ?
N201 H20B 0.8600 . ?
N202 H20C 0.8600 . ?
N202 H20D 0.8600 . ?
N203 H20E 0.8600 . ?
N203 H20F 0.8600 . ?
C300 N303 1.306(9) . ?
C300 N302 1.315(9) . ?
C300 N301 1.319(9) . ?
N301 H30A 0.8600 . ?
N301 H30B 0.8600 . ?
N302 H30C 0.8600 . ?
N302 H30D 0.8600 . ?
N303 H30E 0.8600 . ?
N303 H30F 0.8600 . ?

loop_
_geom_torsion_atom_site_label_1
_geom_torsion_atom_site_label_2
_geom_torsion_atom_site_label_3
_geom_torsion_atom_site_label_4
_geom_torsion
_geom_torsion_site_symmetry_1
_geom_torsion_site_symmetry_2
_geom_torsion_site_symmetry_3
_geom_torsion_site_symmetry_4
_geom_torsion_publ_flag
O6 Ta1 O1 O2 5.0(6) . . . . ?
O8 Ta1 O1 O2 139.4(4) . . . . ?
O4 Ta1 O1 O2 -134.0(4) . . . . ?
O7 Ta1 O1 O2 96.2(4) . . . . ?
O5 Ta1 O1 O2 38(5) . . . . ?
O3 Ta1 O1 O2 -90.4(4) . . . . ?
O6 Ta1 O2 O1 -176.4(4) . . . . ?
O8 Ta1 O2 O1 -50.6(5) . . . . ?
O4 Ta1 O2 O1 56.6(4) . . . . ?
O7 Ta1 O2 O1 -86.2(3) . . . . ?
O5 Ta1 O2 O1 -176.9(5) . . . . ?
O3 Ta1 O2 O1 90.9(4) . . . . ?
O2 Ta1 O3 O4 -135.1(4) . . . . ?
O6 Ta1 O3 O4 135.7(5) . . . . ?
O1 Ta1 O3 O4 -90.9(4) . . . . ?
O8 Ta1 O3 O4 1.8(6) . . . . ?
O7 Ta1 O3 O4 22(3) . . . . ?
O5 Ta1 O3 O4 92.0(4) . . . . ?
O2 Ta1 O4 O3 55.0(5) . . . . ?
O6 Ta1 O4 O3 -55.2(5) . . . . ?
O1 Ta1 O4 O3 90.6(4) . . . . ?
O8 Ta1 O4 O3 -178.6(5) . . . . ?
O7 Ta1 O4 O3 -176.5(5) . . . . ?
O5 Ta1 O4 O3 -88.9(4) . . . . ?
O2 Ta1 O5 O6 0.8(6) . . . . ?
O1 Ta1 O5 O6 -35(5) . . . . ?
O8 Ta1 O5 O6 -136.5(5) . . . . ?
O4 Ta1 O5 O6 137.0(4) . . . . ?
O7 Ta1 O5 O6 -93.3(4) . . . . ?
O3 Ta1 O5 O6 93.4(4) . . . . ?
O2 Ta1 O6 O5 -179.4(4) . . . . ?
O1 Ta1 O6 O5 177.1(5) . . . . ?
O8 Ta1 O6 O5 52.7(5) . . . . ?
O4 Ta1 O6 O5 -53.3(5) . . . . ?
O7 Ta1 O6 O5 85.6(4) . . . . ?
O3 Ta1 O6 O5 -87.8(4) . . . . ?
O2 Ta1 O7 O8 134.3(4) . . . . ?
O6 Ta1 O7 O8 -136.5(4) . . . . ?
O1 Ta1 O7 O8 90.3(4) . . . . ?
O4 Ta1 O7 O8 -3.0(5) . . . . ?
O5 Ta1 O7 O8 -92.9(4) . . . . ?
O3 Ta1 O7 O8 -22(3) . . . . ?
O2 Ta1 O8 O7 -57.9(5) . . . . ?
O6 Ta1 O8 O7 52.6(4) . . . . ?
O1 Ta1 O8 O7 -90.5(4) . . . . ?
O4 Ta1 O8 O7 177.7(4) . . . . ?
O5 Ta1 O8 O7 86.0(3) . . . . ?
O3 Ta1 O8 O7 176.4(5) . . . . ?
